data_2014418
loop_
_publ_author_name
'Bao-Zong Li'
'Xun-Gao Liu'
'Yan-Fen Peng'
'Bao-Long Li'
'Yong Zhang'

_publ_section_title
;
 A novel three-dimensional cadmium(II) coordination polymer
 incorporating 1,4-bis(1,2,4-triazol-1-ylmethyl)benzene and thiocyanate
;
_journal_coeditor_code TY1011
_journal_issue 2
_journal_name_full 'Acta Crystallographica Section C'
_journal_page_first m41
_journal_page_last m44
_journal_paper_doi 10.1107/S0108270105042125
_journal_volume 62
_journal_year 2006
_chemical_formula_iupac '[Cd (NCS)2 (C12 H12 N6)]'
_chemical_formula_moiety 'C14 H12 Cd N8 S2'
_chemical_formula_sum 'C14 H12 Cd N8 S2'
_chemical_formula_weight 468.87
_chemical_name_systematic
;
poly[cadmium(II)-\m~2~-1,4-bis(1,2,4-triazol-1-ylmethyl)benzene-di-\m~2~-
thiocyanato]
;
_space_group_IT_number 15
_symmetry_cell_setting monoclinic
_symmetry_space_group_name_Hall '-C 2yc'
_symmetry_space_group_name_H-M 'C 1 2/c 1'
_atom_sites_solution_hydrogens geom
_atom_sites_solution_primary direct
_atom_sites_solution_secondary difmap
_cell_angle_alpha 90.00
_cell_angle_beta 99.787(5)
_cell_angle_gamma 90.00
_cell_formula_units_Z 4
_cell_length_a 22.749(4)
_cell_length_b 9.5867(15)
_cell_length_c 7.9484(14)
_cell_measurement_reflns_used 3252
_cell_measurement_temperature 193(2)
_cell_measurement_theta_max 25.3491
_cell_measurement_theta_min 3.3617
_cell_volume 1708.2(5)
_computing_cell_refinement CrystalClear
_computing_data_collection 'CrystalClear (Rigaku, 2000)'
_computing_data_reduction CrystalClear
_computing_molecular_graphics 'SHELXTL (Bruker, 1998)'
_computing_publication_material SHELXTL
_computing_structure_refinement 'SHELXL97 (Sheldrick, 1997)'
_computing_structure_solution 'SHELXS97 (Sheldrick, 1997)'
_diffrn_ambient_temperature 193(2)
_diffrn_measured_fraction_theta_full 0.997
_diffrn_measured_fraction_theta_max 0.997
_diffrn_measurement_device_type 'Rigaku Mercury CCD'
_diffrn_measurement_method \w
_diffrn_radiation_monochromator graphite
_diffrn_radiation_source 'fine-focus sealed tube'
_diffrn_radiation_type MoK\a
_diffrn_radiation_wavelength 0.71073
_diffrn_reflns_av_R_equivalents 0.0227
_diffrn_reflns_av_sigmaI/netI 0.0166
_diffrn_reflns_limit_h_max 27
_diffrn_reflns_limit_h_min -26
_diffrn_reflns_limit_k_max 11
_diffrn_reflns_limit_k_min -11
_diffrn_reflns_limit_l_max 9
_diffrn_reflns_limit_l_min -9
_diffrn_reflns_number 8122
_diffrn_reflns_theta_full 25.35
_diffrn_reflns_theta_max 25.35
_diffrn_reflns_theta_min 3.36
_exptl_absorpt_coefficient_mu 1.538
_exptl_absorpt_correction_T_max 0.861
_exptl_absorpt_correction_T_min 0.723
_exptl_absorpt_correction_type multi-scan
_exptl_absorpt_process_details '(North <i>et al.</i>,  1968)'
_exptl_crystal_colour Yellow
_exptl_crystal_density_diffrn 1.823
_exptl_crystal_density_method 'not measured'
_exptl_crystal_description Block
_exptl_crystal_F_000 928
_exptl_crystal_size_max 0.35
_exptl_crystal_size_mid 0.16
_exptl_crystal_size_min 0.10
_refine_diff_density_max 0.338
_refine_diff_density_min -0.309
_refine_ls_extinction_method none
_refine_ls_goodness_of_fit_ref 1.040
_refine_ls_hydrogen_treatment constr
_refine_ls_matrix_type full
_refine_ls_number_parameters 116
_refine_ls_number_reflns 1553
_refine_ls_number_restraints 0
_refine_ls_restrained_S_all 1.040
_refine_ls_R_factor_all 0.0252
_refine_ls_R_factor_gt 0.0227
_refine_ls_shift/su_max 0.001
_refine_ls_shift/su_mean 0.000
_refine_ls_structure_factor_coef Fsqd
_refine_ls_weighting_details 'calc w = 1/[\s^2^(Fo^2^)+(0.0313P)^2^+1.9445P] where P=(Fo^2^+2Fc^2^)/3'
_refine_ls_weighting_scheme calc
_refine_ls_wR_factor_gt 0.0549
_refine_ls_wR_factor_ref 0.0562
_reflns_number_gt 1457
_reflns_number_total 1553
_reflns_threshold_expression I>2\s(I)
_cod_data_source_file ty1011.cif
_cod_data_source_block I
_cod_depositor_comments
;
The following automatic conversions were performed:
'_symmetry_cell_setting' value 'Monoclinic' changed to 'monoclinic'
according to '/home/saulius/struct/CIF-dictionaries/cif_core.dic'
dictionary named 'cif_core.dic' version 2.4.1 from 2010-06-29.

Automatic conversion script
Id: cif_fix_enum 1527 2010-12-29 10:47:43Z saulius 

The following automatic conversions were performed:

'_symmetry_cell_setting' value 'Monoclinic' changed to 'monoclinic'
according to /home/saulius/struct/CIF-dictionaries/cif_core.dic
dictionary named 'cif_core.dic' version 2.4.1 from
2010-06-29.

'_exptl_absorpt_correction_type' value 'Multi-scan'
changed to 'multi-scan' according to
/home/saulius/struct/CIF-dictionaries/cif_core.dic dictionary named
'cif_core.dic' version 2.4.1 from 2010-06-29.

Automatic conversion script
Id: cif_fix_values 1715 2011-07-08 13:25:40Z adriana 
;
_cod_original_sg_symbol_H-M 'C 2/c'
_cod_database_code 2014418
_cod_database_fobs_code 2014418

loop_
_symmetry_equiv_pos_as_xyz
'x, y, z'
'-x, y, -z+1/2'
'x+1/2, y+1/2, z'
'-x+1/2, y+1/2, -z+1/2'
'-x, -y, -z'
'x, -y, z-1/2'
'-x+1/2, -y+1/2, -z'
'x+1/2, -y+1/2, z-1/2'

loop_
_atom_site_label
_atom_site_fract_x
_atom_site_fract_y
_atom_site_fract_z
_atom_site_U_iso_or_equiv
_atom_site_adp_type
_atom_site_calc_flag
_atom_site_refinement_flags
_atom_site_occupancy
_atom_site_disorder_assembly
_atom_site_disorder_group
_atom_site_type_symbol
Cd1 0.7500 0.2500 0.0000 0.02509(10) Uani d S 1 . . Cd
S1 0.68453(3) -0.22428(7) -0.24249(10) 0.04201(19) Uani d . 1 . . S
N1 0.91000(8) 0.1834(2) 0.3920(2) 0.0289(4) Uani d . 1 . . N
N2 0.91536(11) 0.0640(3) 0.3051(3) 0.0498(6) Uani d . 1 . . N
N3 0.83446(8) 0.1815(2) 0.1843(2) 0.0280(4) Uani d . 1 . . N
N4 0.73165(11) 0.0221(2) -0.0869(3) 0.0407(5) Uani d . 1 . . N
C1 0.86861(13) 0.0690(3) 0.1821(4) 0.0458(7) Uani d . 1 . . C
H1A 0.8600 -0.0021 0.0983 0.055 Uiso calc R 1 . . H
C2 0.86169(12) 0.2506(2) 0.3189(3) 0.0337(6) Uani d . 1 . . C
H2A 0.8484 0.3369 0.3577 0.040 Uiso calc R 1 . . H
C3 0.95352(12) 0.2226(3) 0.5442(3) 0.0362(6) Uani d . 1 . . C
H3A 0.9866 0.1543 0.5614 0.043 Uiso calc R 1 . . H
H3B 0.9339 0.2203 0.6463 0.043 Uiso calc R 1 . . H
C4 0.97804(10) 0.3664(3) 0.5243(3) 0.0304(5) Uani d . 1 . . C
C5 0.94670(10) 0.4841(3) 0.5573(3) 0.0357(6) Uani d . 1 . . C
H5A 0.9098 0.4738 0.5970 0.043 Uiso calc R 1 . . H
C6 0.96796(10) 0.6161(3) 0.5336(3) 0.0352(6) Uani d . 1 . . C
H6A 0.9457 0.6954 0.5568 0.042 Uiso calc R 1 . . H
C7 0.71300(10) -0.0789(2) -0.1531(3) 0.0283(5) Uani d . 1 . . C

loop_
_atom_site_aniso_label
_atom_site_aniso_U_11
_atom_site_aniso_U_22
_atom_site_aniso_U_33
_atom_site_aniso_U_12
_atom_site_aniso_U_13
_atom_site_aniso_U_23
Cd1 0.02783(16) 0.02189(15) 0.02345(15) -0.00317(9) -0.00166(10) -0.00003(9)
S1 0.0457(4) 0.0410(4) 0.0442(4) -0.0182(3) 0.0214(3) -0.0185(3)
N1 0.0258(10) 0.0304(11) 0.0286(10) -0.0039(8) -0.0009(8) 0.0012(9)
N2 0.0455(14) 0.0438(14) 0.0539(15) 0.0129(11) -0.0096(12) -0.0133(12)
N3 0.0279(10) 0.0284(10) 0.0266(10) -0.0029(8) 0.0017(8) -0.0004(9)
N4 0.0563(14) 0.0248(11) 0.0411(13) -0.0048(10) 0.0085(11) -0.0053(10)
C1 0.0491(17) 0.0361(15) 0.0456(16) 0.0086(13) -0.0108(13) -0.0144(13)
C2 0.0351(14) 0.0342(15) 0.0289(13) 0.0057(10) -0.0027(11) -0.0046(10)
C3 0.0304(13) 0.0442(15) 0.0299(13) -0.0069(11) -0.0062(11) 0.0035(11)
C4 0.0246(12) 0.0434(14) 0.0206(11) -0.0072(10) -0.0040(9) -0.0031(10)
C5 0.0217(12) 0.0498(16) 0.0362(14) -0.0091(11) 0.0072(10) -0.0079(12)
C6 0.0235(12) 0.0432(15) 0.0381(14) -0.0012(11) 0.0030(11) -0.0093(12)
C7 0.0305(12) 0.0280(13) 0.0275(12) 0.0040(10) 0.0081(10) 0.0028(10)

loop_
_atom_type_symbol
_atom_type_description
_atom_type_scat_dispersion_real
_atom_type_scat_dispersion_imag
_atom_type_scat_source
C C 0.0033 0.0016 'International Tables Vol C Tables 4.2.6.8 and 6.1.1.4'
H H 0.0000 0.0000 'International Tables Vol C Tables 4.2.6.8 and 6.1.1.4'
Cd Cd -0.8075 1.2024 'International Tables Vol C Tables 4.2.6.8 and 6.1.1.4'
N N 0.0061 0.0033 'International Tables Vol C Tables 4.2.6.8 and 6.1.1.4'
S S 0.1246 0.1234 'International Tables Vol C Tables 4.2.6.8 and 6.1.1.4'

loop_
_geom_angle_atom_site_label_1
_geom_angle_atom_site_label_2
_geom_angle_atom_site_label_3
_geom_angle_site_symmetry_1
_geom_angle_site_symmetry_3
_geom_angle
_geom_angle_publ_flag
N3 Cd1 N3 7_655 . 180.00(15) no
N3 Cd1 N4 7_655 . 89.47(8) no
N3 Cd1 N4 . . 90.53(8) yes
N3 Cd1 N4 7_655 7_655 90.53(8) no
N3 Cd1 N4 . 7_655 89.47(8) no
N4 Cd1 N4 . 7_655 180.00(12) no
N3 Cd1 S1 7_655 6_556 90.00(5) no
N3 Cd1 S1 . 6_556 90.00(5) yes
N4 Cd1 S1 . 6_556 92.57(6) yes
N4 Cd1 S1 7_655 6_556 87.43(6) no
N3 Cd1 S1 7_655 4_654 90.00(5) no
N3 Cd1 S1 . 4_654 90.00(5) no
N4 Cd1 S1 . 4_654 87.43(6) no
N4 Cd1 S1 7_655 4_654 92.57(6) no
S1 Cd1 S1 6_556 4_654 180.00(4) no
C7 S1 Cd1 . 4_644 100.06(8) yes
C2 N1 N2 . . 109.2(2) no
C2 N1 C3 . . 129.0(2) no
N2 N1 C3 . . 121.9(2) no
C1 N2 N1 . . 102.5(2) no
C2 N3 C1 . . 102.9(2) no
C2 N3 Cd1 . . 126.69(16) no
C1 N3 Cd1 . . 130.41(17) no
C7 N4 Cd1 . . 165.8(2) yes
N2 C1 N3 . . 114.8(2) no
N2 C1 H1A . . 122.6 no
N3 C1 H1A . . 122.6 no
N3 C2 N1 . . 110.6(2) no
N3 C2 H2A . . 124.7 no
N1 C2 H2A . . 124.7 no
N1 C3 C4 . . 110.8(2) no
N1 C3 H3A . . 109.5 no
C4 C3 H3A . . 109.5 no
N1 C3 H3B . . 109.5 no
C4 C3 H3B . . 109.5 no
H3A C3 H3B . . 108.1 no
C5 C4 C6 . 5_766 118.4(2) no
C5 C4 C3 . . 121.0(2) no
C6 C4 C3 5_766 . 120.6(2) no
C6 C5 C4 . . 121.2(2) no
C6 C5 H5A . . 119.4 no
C4 C5 H5A . . 119.4 no
C5 C6 C4 . 5_766 120.4(2) no
C5 C6 H6A . . 119.8 no
C4 C6 H6A 5_766 . 119.8 no
N4 C7 S1 . . 177.8(2) yes

loop_
_geom_bond_atom_site_label_1
_geom_bond_atom_site_label_2
_geom_bond_site_symmetry_2
_geom_bond_distance
_geom_bond_publ_flag
Cd1 N3 7_655 2.3047(19) no
Cd1 N3 . 2.3047(19) yes
Cd1 N4 . 2.308(2) yes
Cd1 N4 7_655 2.308(2) no
Cd1 S1 6_556 2.7394(7) yes
Cd1 S1 4_654 2.7394(8) no
S1 C7 . 1.646(3) yes
N1 C2 . 1.320(3) yes
N1 N2 . 1.353(3) yes
N1 C3 . 1.476(3) yes
N2 C1 . 1.318(4) yes
N3 C2 . 1.320(3) yes
N3 C1 . 1.330(3) yes
N4 C7 . 1.149(3) yes
C1 H1A . 0.9500 no
C2 H2A . 0.9500 no
C3 C4 . 1.505(3) no
C3 H3A . 0.9900 no
C3 H3B . 0.9900 no
C4 C5 . 1.383(4) no
C4 C6 5_766 1.393(3) no
C5 C6 . 1.379(4) no
C5 H5A . 0.9500 no
C6 C4 5_766 1.393(3) no
C6 H6A . 0.9500 no

loop_
_geom_torsion_atom_site_label_1
_geom_torsion_atom_site_label_2
_geom_torsion_atom_site_label_3
_geom_torsion_atom_site_label_4
_geom_torsion_site_symmetry_1
_geom_torsion_site_symmetry_4
_geom_torsion
_geom_torsion_publ_flag
C2 N1 N2 C1 . . 0.3(3) no
C3 N1 N2 C1 . . 179.9(2) no
N4 Cd1 N3 C2 . . -159.0(2) no
N4 Cd1 N3 C2 7_655 . 21.0(2) no
S1 Cd1 N3 C2 6_556 . -66.4(2) no
S1 Cd1 N3 C2 4_654 . 113.6(2) no
N4 Cd1 N3 C1 . . 23.1(2) no
N4 Cd1 N3 C1 7_655 . -156.9(2) no
S1 Cd1 N3 C1 6_556 . 115.7(2) no
S1 Cd1 N3 C1 4_654 . -64.3(2) no
N3 Cd1 N4 C7 7_655 . 4.2(9) no
N3 Cd1 N4 C7 . . -175.8(9) no
S1 Cd1 N4 C7 6_556 . 94.2(9) no
S1 Cd1 N4 C7 4_654 . -85.8(9) no
N1 N2 C1 N3 . . 0.1(3) no
C2 N3 C1 N2 . . -0.5(3) no
Cd1 N3 C1 N2 . . 177.81(19) no
C1 N3 C2 N1 . . 0.7(3) no
Cd1 N3 C2 N1 . . -177.70(15) no
N2 N1 C2 N3 . . -0.6(3) no
C3 N1 C2 N3 . . 179.8(2) no
C2 N1 C3 C4 . . -54.6(3) no
N2 N1 C3 C4 . . 126.0(3) no
N1 C3 C4 C5 . . 81.7(3) no
N1 C3 C4 C6 . 5_766 -96.1(3) no
C6 C4 C5 C6 5_766 . 0.1(4) no
C3 C4 C5 C6 . . -177.7(2) no
C4 C5 C6 C4 . 5_766 -0.1(4) no
